data_7113943
loop_
_publ_author_name
'Keith Searles'
'Karlijn Keijzer'
'Chun-Hsing Chen'
'Mu-Hyun Baik'
'Daniel J. Mindiola'

_publ_section_title
;
 Binary role of an ylide in formation of a terminal methylidene complex of
 niobium
;
_journal_name_full Chem.Commun.
_journal_page_first 6267
_journal_paper_doi 10.1039/C4CC01404A
_journal_volume 50
_journal_year 2014
_chemical_formula_moiety 'C93 H88 Nb1 O2 P1'
_chemical_formula_sum 'C93 H88 Nb O2 P'
_chemical_formula_weight 1361.60
_space_group_IT_number 14
_symmetry_cell_setting monoclinic
_symmetry_space_group_name_Hall '-P 2yn'
_symmetry_space_group_name_H-M 'P 1 21/n 1'
_atom_sites_solution_hydrogens difmap
_atom_sites_solution_primary direct
_audit_creation_date 13-07-17
_audit_creation_method CRYSTALS_ver_14.40
_cell_angle_alpha 90
_cell_angle_beta 103.7600(10)
_cell_angle_gamma 90
_cell_formula_units_Z 4
_cell_length_a 14.5834(4)
_cell_length_b 23.9170(6)
_cell_length_c 22.1106(5)
_cell_measurement_reflns_used 9822
_cell_measurement_temperature 150
_cell_measurement_theta_max 30
_cell_measurement_theta_min 3
_cell_volume 7490.7(3)
_computing_cell_refinement 'Apex2 (Bruker AXS, 2006)'
_computing_data_collection 'Apex2 (Bruker AXS, 2006)'
_computing_data_reduction 'Apex2 (Bruker AXS, 2006)'
_computing_molecular_graphics 'CAMERON (Watkin et al., 1996)'
_computing_publication_material 'CRYSTALS (Betteridge et al., 2003)'
_computing_structure_refinement 'CRYSTALS (Betteridge et al., 2003)'
_computing_structure_solution 'SIR92 (Altomare et al., 1994)'
_diffrn_ambient_temperature 150
_diffrn_measured_fraction_theta_full 0.996
_diffrn_measured_fraction_theta_max 0.996
_diffrn_measurement_device Area
_diffrn_measurement_device_type 'Bruker Kappa Apex2'
_diffrn_measurement_method '\f & \w scans'
_diffrn_radiation_monochromator graphite
_diffrn_radiation_type 'Mo K\a'
_diffrn_radiation_wavelength 0.71073
_diffrn_reflns_av_R_equivalents 0.036
_diffrn_reflns_limit_h_max 20
_diffrn_reflns_limit_h_min -20
_diffrn_reflns_limit_k_max 33
_diffrn_reflns_limit_k_min -32
_diffrn_reflns_limit_l_max 31
_diffrn_reflns_limit_l_min -31
_diffrn_reflns_number 88521
_diffrn_reflns_theta_full 30.127
_diffrn_reflns_theta_max 30.127
_diffrn_reflns_theta_min 1.274
_diffrn_standards_number 0
_exptl_absorpt_coefficient_mu 0.231
_exptl_absorpt_correction_T_max 0.96
_exptl_absorpt_correction_T_min 0.88
_exptl_absorpt_correction_type numerical
_exptl_absorpt_process_details
; 
 Analytical Absorption (De Meulenaer & Tompa, 1965) 
;
_exptl_crystal_colour orange
_exptl_crystal_density_diffrn 1.207
_exptl_crystal_density_method 'not measured'
_exptl_crystal_description 'plate fragment'
_exptl_crystal_F_000 2872
_exptl_crystal_size_max 0.573
_exptl_crystal_size_mid 0.538
_exptl_crystal_size_min 0.192
_refine_diff_density_max 0.89
_refine_diff_density_min -0.65
_refine_ls_extinction_method None
_refine_ls_goodness_of_fit_ref 1.0610
_refine_ls_hydrogen_treatment constr
_refine_ls_matrix_type full
_refine_ls_number_parameters 902
_refine_ls_number_reflns 21951
_refine_ls_number_restraints 64
_refine_ls_R_factor_all 0.0519
_refine_ls_R_factor_gt 0.0391
_refine_ls_shift/su_max 0.0383223
_refine_ls_shift/su_mean 0.0004247
_refine_ls_structure_factor_coef Fsqd
_refine_ls_weighting_details
;
 Method= Modified Sheldrick 
 w=1/[\s^2^(F^2^) + ( 0.04P)^2^ + 5.05P] 
 ,where P=(max(Fo^2^,0) + 2Fc^2^)/3 
;
_refine_ls_weighting_scheme calc
_refine_ls_wR_factor_all 0.1018
_refine_ls_wR_factor_gt 0.0867
_refine_ls_wR_factor_ref 0.1017
_reflns_limit_h_max 19
_reflns_limit_h_min -20
_reflns_limit_k_max 33
_reflns_limit_k_min 0
_reflns_limit_l_max 31
_reflns_limit_l_min 0
_reflns_number_gt 18258
_reflns_number_total 22020
_reflns_threshold_expression I>2.0\s(I)
_oxford_diffrn_Wilson_B_factor 0.00
_oxford_diffrn_Wilson_scale 0.00
_oxford_refine_ls_r_factor_ref 0.0518
_oxford_refine_ls_scale 0.058883(5)
_oxford_reflns_number_all 21958
_oxford_reflns_threshold_expression_ref I>0.0\s(I)
_oxford_structure_analysis_title 'mo_13089_0m in P2(1)/n'
_cod_data_source_file c4cc01404a2.cif
_cod_data_source_block 13089
_cod_original_sg_symbol_H-M 'P 1 21/n 1 '
_cod_original_formula_sum 'C93 H88 Nb1 O2 P1'
_cod_database_code 7113943

loop_
_symmetry_equiv_pos_as_xyz
x,y,z
-x,-y,-z
-x+1/2,y+1/2,-z+1/2
x+1/2,-y+1/2,z+1/2

loop_
_atom_site_label
_atom_site_type_symbol
_atom_site_fract_x
_atom_site_fract_y
_atom_site_fract_z
_atom_site_U_iso_or_equiv
_atom_site_occupancy
_atom_site_adp_type
_atom_site_refinement_flags_posn
_atom_site_refinement_flags_adp
_atom_site_refinement_flags_occupancy
_atom_site_disorder_assembly
_atom_site_disorder_group
Nb1 Nb 0.003590(9) 0.391055(6) 0.217340(6) 0.0161 1.0000 Uani . . . . .
P1 P -0.15772(3) 0.345745(18) 0.074985(19) 0.0191 1.0000 Uani . . . . .
O1 O 0.10478(7) 0.34391(5) 0.20444(5) 0.0200 1.0000 Uani . . . . .
O2 O -0.09443(7) 0.41960(5) 0.25391(5) 0.0186 1.0000 Uani . . . . .
C1 C 0.18531(11) 0.31613(7) 0.23204(7) 0.0195 1.0000 Uani . . . . .
C2 C 0.27225(11) 0.34485(7) 0.24749(8) 0.0229 1.0000 Uani . . . . .
C3 C 0.35175(11) 0.31521(7) 0.27835(8) 0.0251 1.0000 Uani . . . . .
C4 C 0.34962(11) 0.25854(7) 0.29274(8) 0.0226 1.0000 Uani . . . . .
C5 C 0.26335(11) 0.23123(7) 0.27503(8) 0.0225 1.0000 Uani . . . . .
C6 C 0.18086(11) 0.25909(7) 0.24527(8) 0.0204 1.0000 Uani . . . . .
C7 C 0.44084(12) 0.22889(8) 0.32632(8) 0.0261 1.0000 Uani . . . . .
C8 C 0.48302(14) 0.25848(10) 0.38821(9) 0.0373 1.0000 Uani . . . . .
C9 C 0.51209(13) 0.23169(9) 0.28546(10) 0.0355 1.0000 Uani . . . . .
C10 C 0.42406(13) 0.16743(8) 0.33940(9) 0.0331 1.0000 Uani . . . . .
C11 C 0.27787(12) 0.40584(7) 0.22880(9) 0.0269 1.0000 Uani . . . . .
C12 C 0.29632(12) 0.41237(8) 0.16419(9) 0.0298 1.0000 Uani . . . . .
C13 C 0.26541(14) 0.46057(9) 0.12989(12) 0.0422 1.0000 Uani . . . . .
C14 C 0.28674(16) 0.46950(11) 0.07237(13) 0.0541 1.0000 Uani . . . . .
C15 C 0.33991(17) 0.43221(12) 0.04920(12) 0.0518 1.0000 Uani . . . . .
C16 C 0.3730(2) 0.38492(10) 0.08302(12) 0.0499 1.0000 Uani . . . . .
C17 C 0.34936(17) 0.37453(9) 0.13963(11) 0.0406 1.0000 Uani . . . . .
C18 C 0.34969(13) 0.44050(8) 0.27565(10) 0.0308 1.0000 Uani . . . . .
C19 C 0.31881(16) 0.47509(10) 0.31721(11) 0.0433 1.0000 Uani . . . . .
C20 C 0.3816(2) 0.50858(12) 0.35889(13) 0.0577 1.0000 Uani . . . . .
C21 C 0.47650(19) 0.50755(12) 0.36022(13) 0.0597 1.0000 Uani . . . . .
C22 C 0.50856(16) 0.47355(11) 0.31957(13) 0.0505 1.0000 Uani . . . . .
C23 C 0.44549(13) 0.44097(9) 0.27687(11) 0.0374 1.0000 Uani . . . . .
C24 C 0.08705(11) 0.22798(7) 0.22590(8) 0.0214 1.0000 Uani . . . . .
C25 C 0.08103(11) 0.18085(7) 0.27121(8) 0.0228 1.0000 Uani . . . . .
C26 C 0.05681(12) 0.19368(8) 0.32677(8) 0.0271 1.0000 Uani . . . . .
C27 C 0.05497(14) 0.15258(9) 0.37068(9) 0.0345 1.0000 Uani . . . . .
C28 C 0.07699(16) 0.09819(9) 0.35986(10) 0.0406 1.0000 Uani . . . . .
C29 C 0.09976(17) 0.08462(9) 0.30447(11) 0.0427 1.0000 Uani . . . . .
C30 C 0.10157(15) 0.12551(8) 0.26024(9) 0.0335 1.0000 Uani . . . . .
C31 C 0.06582(12) 0.20710(7) 0.15857(8) 0.0239 1.0000 Uani . . . . .
C32 C -0.02401(13) 0.18611(8) 0.13170(9) 0.0322 1.0000 Uani . . . . .
C33 C -0.04562(16) 0.16476(9) 0.07156(10) 0.0403 1.0000 Uani . . . . .
C34 C 0.02216(17) 0.16365(10) 0.03741(10) 0.0441 1.0000 Uani . . . . .
C35 C 0.11081(17) 0.18475(11) 0.06313(10) 0.0447 1.0000 Uani . . . . .
C36 C 0.13230(14) 0.20657(9) 0.12334(9) 0.0355 1.0000 Uani . . . . .
C37 C -0.11934(10) 0.43689(6) 0.30635(7) 0.0181 1.0000 Uani . . . . .
C38 C -0.15199(11) 0.39763(7) 0.34357(8) 0.0209 1.0000 Uani . . . . .
C39 C -0.17876(12) 0.41606(7) 0.39659(8) 0.0257 1.0000 Uani . . . . .
C40 C -0.17358(11) 0.47189(7) 0.41438(7) 0.0256 1.0000 Uani D . . . .
C41 C -0.13892(12) 0.50956(7) 0.37717(8) 0.0250 1.0000 Uani . . . . .
C42 C -0.11317(11) 0.49363(7) 0.32281(7) 0.0205 1.0000 Uani . . . . .
C43 C -0.20278(11) 0.49150(6) 0.47333(6) 0.0360 1.0000 Uani D . . . .
C44 C -0.2783(6) 0.4511(3) 0.4888(3) 0.0497 0.556(19) Uani D U P 1 1
C45 C -0.2442(7) 0.5491(2) 0.4641(2) 0.0536 0.556(19) Uani D U P 1 1
C46 C -0.1186(3) 0.4925(4) 0.5278(2) 0.0802 0.556(19) Uani D U P 1 1
C47 C -0.15999(12) 0.33636(7) 0.32487(8) 0.0229 1.0000 Uani . . . . .
C48 C -0.15780(13) 0.29911(7) 0.38109(8) 0.0268 1.0000 Uani . . . . .
C49 C -0.07171(15) 0.28448(9) 0.42000(10) 0.0366 1.0000 Uani . . . . .
C50 C -0.0679(2) 0.25447(10) 0.47427(11) 0.0502 1.0000 Uani . . . . .
C51 C -0.1511(2) 0.23971(10) 0.49032(11) 0.0535 1.0000 Uani . . . . .
C52 C -0.23582(19) 0.25315(9) 0.45207(10) 0.0448 1.0000 Uani . . . . .
C53 C -0.24023(15) 0.28232(8) 0.39727(9) 0.0345 1.0000 Uani . . . . .
C54 C -0.24466(12) 0.32401(7) 0.27093(8) 0.0257 1.0000 Uani . . . . .
C55 C -0.25934(15) 0.26913(8) 0.24889(9) 0.0336 1.0000 Uani . . . . .
C56 C -0.33469(17) 0.25621(10) 0.19938(10) 0.0420 1.0000 Uani . . . . .
C57 C -0.39524(16) 0.29770(11) 0.17038(10) 0.0448 1.0000 Uani . . . . .
C58 C -0.38141(15) 0.35197(10) 0.19105(10) 0.0393 1.0000 Uani . . . . .
C59 C -0.30672(13) 0.36517(8) 0.24155(9) 0.0308 1.0000 Uani . . . . .
C60 C -0.08255(11) 0.53616(7) 0.28046(8) 0.0212 1.0000 Uani . . . . .
C61 C -0.16442(12) 0.56748(7) 0.23795(8) 0.0228 1.0000 Uani . . . . .
C62 C -0.25206(13) 0.57535(8) 0.25120(9) 0.0315 1.0000 Uani . . . . .
C63 C -0.32119(14) 0.60739(9) 0.21205(10) 0.0373 1.0000 Uani . . . . .
C64 C -0.30425(14) 0.63145(8) 0.15886(10) 0.0359 1.0000 Uani . . . . .
C65 C -0.21825(15) 0.62327(8) 0.14472(10) 0.0348 1.0000 Uani . . . . .
C66 C -0.14886(13) 0.59136(8) 0.18377(9) 0.0292 1.0000 Uani . . . . .
C67 C -0.00920(12) 0.57789(7) 0.31511(8) 0.0246 1.0000 Uani . . . . .
C68 C -0.03417(14) 0.62273(8) 0.34812(9) 0.0308 1.0000 Uani . . . . .
C69 C 0.03386(15) 0.65989(9) 0.37992(10) 0.0388 1.0000 Uani . . . . .
C70 C 0.12648(16) 0.65359(10) 0.37749(11) 0.0456 1.0000 Uani . . . . .
C71 C 0.15243(15) 0.61026(10) 0.34380(11) 0.0448 1.0000 Uani . . . . .
C72 C 0.08480(13) 0.57195(9) 0.31308(10) 0.0335 1.0000 Uani . . . . .
C73 C -0.10591(11) 0.33113(7) 0.15313(7) 0.0201 1.0000 Uani . . . . .
C74 C -0.25191(11) 0.39604(7) 0.06983(8) 0.0221 1.0000 Uani . . . . .
C75 C -0.23902(13) 0.44295(8) 0.10808(9) 0.0307 1.0000 Uani . . . . .
C76 C -0.31439(14) 0.47882(8) 0.10780(10) 0.0343 1.0000 Uani . . . . .
C77 C -0.40187(13) 0.46837(8) 0.06883(9) 0.0300 1.0000 Uani . . . . .
C78 C -0.41442(13) 0.42252(9) 0.02995(9) 0.0343 1.0000 Uani . . . . .
C79 C -0.33994(13) 0.38630(8) 0.03029(9) 0.0312 1.0000 Uani . . . . .
C80 C -0.21254(11) 0.28515(7) 0.03171(8) 0.0218 1.0000 Uani . . . . .
C81 C -0.25735(14) 0.24650(8) 0.06193(9) 0.0315 1.0000 Uani . . . . .
C82 C -0.30300(15) 0.20050(9) 0.02989(10) 0.0378 1.0000 Uani . . . . .
C83 C -0.30309(13) 0.19240(9) -0.03207(9) 0.0334 1.0000 Uani . . . . .
C84 C -0.25878(14) 0.23037(9) -0.06242(9) 0.0332 1.0000 Uani . . . . .
C85 C -0.21419(13) 0.27708(8) -0.03073(8) 0.0295 1.0000 Uani . . . . .
C86 C -0.07189(11) 0.37112(7) 0.03517(8) 0.0229 1.0000 Uani . . . . .
C87 C -0.09120(16) 0.41554(8) -0.00584(10) 0.0369 1.0000 Uani . . . . .
C88 C -0.02200(18) 0.43580(9) -0.03391(11) 0.0456 1.0000 Uani . . . . .
C89 C 0.06577(16) 0.41182(10) -0.02071(10) 0.0443 1.0000 Uani . . . . .
C90 C 0.08541(15) 0.36726(12) 0.01938(10) 0.0456 1.0000 Uani . . . . .
C91 C 0.01683(13) 0.34600(9) 0.04741(9) 0.0349 1.0000 Uani . . . . .
C92 C 0.09001(12) 0.39648(8) 0.31580(8) 0.0277 1.0000 Uani . . . . .
C93 C 0.02372(12) 0.45552(7) 0.16875(8) 0.0239 1.0000 Uani . . . . .
C441 C -0.2482(8) 0.4441(2) 0.5010(3) 0.0824 0.444(19) Uani D U P 1 2
C451 C -0.2737(7) 0.5397(4) 0.45771(17) 0.0442 0.444(19) Uani D U P 1 2
C461 C -0.1177(4) 0.5115(5) 0.5213(3) 0.0884 0.444(19) Uani D U P 1 2
H31 H 0.4104 0.3344 0.2898 0.0296 1.0000 Uiso R . . . .
H51 H 0.2603 0.1924 0.2832 0.0262 1.0000 Uiso R . . . .
H81 H 0.5395 0.2400 0.4087 0.0473 1.0000 Uiso R . . . .
H82 H 0.4967 0.2963 0.3804 0.0473 1.0000 Uiso R . . . .
H83 H 0.4392 0.2574 0.4138 0.0473 1.0000 Uiso R . . . .
H91 H 0.5689 0.2135 0.3060 0.0439 1.0000 Uiso R . . . .
H92 H 0.5250 0.2697 0.2781 0.0439 1.0000 Uiso R . . . .
H93 H 0.4865 0.2136 0.2469 0.0439 1.0000 Uiso R . . . .
H101 H 0.4822 0.1508 0.3602 0.0393 1.0000 Uiso R . . . .
H102 H 0.3803 0.1648 0.3649 0.0393 1.0000 Uiso R . . . .
H103 H 0.3996 0.1484 0.3012 0.0393 1.0000 Uiso R . . . .
H111 H 0.2176 0.4218 0.2268 0.0321 1.0000 Uiso R . . . .
H131 H 0.2296 0.4875 0.1460 0.0494 1.0000 Uiso R . . . .
H141 H 0.2640 0.5021 0.0491 0.0642 1.0000 Uiso R . . . .
H151 H 0.3533 0.4386 0.0098 0.0616 1.0000 Uiso R . . . .
H161 H 0.4128 0.3596 0.0681 0.0601 1.0000 Uiso R . . . .
H171 H 0.3698 0.3410 0.1618 0.0475 1.0000 Uiso R . . . .
H191 H 0.2537 0.4757 0.3174 0.0517 1.0000 Uiso R . . . .
H201 H 0.3585 0.5323 0.3864 0.0693 1.0000 Uiso R . . . .
H211 H 0.5194 0.5303 0.3890 0.0710 1.0000 Uiso R . . . .
H221 H 0.5741 0.4720 0.3209 0.0592 1.0000 Uiso R . . . .
H231 H 0.4683 0.4188 0.2479 0.0447 1.0000 Uiso R . . . .
H241 H 0.0390 0.2540 0.2285 0.0256 1.0000 Uiso R . . . .
H261 H 0.0413 0.2311 0.3348 0.0328 1.0000 Uiso R . . . .
H271 H 0.0386 0.1620 0.4085 0.0414 1.0000 Uiso R . . . .
H281 H 0.0768 0.0703 0.3904 0.0475 1.0000 Uiso R . . . .
H291 H 0.1137 0.0469 0.2964 0.0508 1.0000 Uiso R . . . .
H301 H 0.1174 0.1159 0.2223 0.0391 1.0000 Uiso R . . . .
H321 H -0.0710 0.1865 0.1550 0.0388 1.0000 Uiso R . . . .
H331 H -0.1071 0.1507 0.0539 0.0477 1.0000 Uiso R . . . .
H341 H 0.0079 0.1486 -0.0035 0.0513 1.0000 Uiso R . . . .
H351 H 0.1577 0.1841 0.0398 0.0539 1.0000 Uiso R . . . .
H361 H 0.1931 0.2219 0.1402 0.0427 1.0000 Uiso R . . . .
H391 H -0.2009 0.3895 0.4217 0.0305 1.0000 Uiso R . . . .
H411 H -0.1327 0.5477 0.3893 0.0305 1.0000 Uiso R . . . .
H441 H -0.2962 0.4635 0.5251 0.0632 0.556(19) Uiso R . P 1 1
H442 H -0.3317 0.4517 0.4544 0.0632 0.556(19) Uiso R . P 1 1
H443 H -0.2543 0.4141 0.4950 0.0632 0.556(19) Uiso R . P 1 1
H451 H -0.2622 0.5611 0.5006 0.0670 0.556(19) Uiso R . P 1 1
H452 H -0.1969 0.5734 0.4561 0.0670 0.556(19) Uiso R . P 1 1
H453 H -0.2976 0.5498 0.4298 0.0670 0.556(19) Uiso R . P 1 1
H461 H -0.1369 0.5047 0.5640 0.0873 0.556(19) Uiso R . P 1 1
H462 H -0.0712 0.5166 0.5198 0.0873 0.556(19) Uiso R . P 1 1
H463 H -0.0945 0.4555 0.5340 0.0873 0.556(19) Uiso R . P 1 1
H471 H -0.1052 0.3275 0.3106 0.0276 1.0000 Uiso R . . . .
H491 H -0.0151 0.2950 0.4088 0.0443 1.0000 Uiso R . . . .
H501 H -0.0085 0.2446 0.5005 0.0627 1.0000 Uiso R . . . .
H511 H -0.1490 0.2200 0.5279 0.0623 1.0000 Uiso R . . . .
H521 H -0.2926 0.2429 0.4631 0.0538 1.0000 Uiso R . . . .
H531 H -0.2997 0.2903 0.3700 0.0413 1.0000 Uiso R . . . .
H551 H -0.2178 0.2403 0.2683 0.0401 1.0000 Uiso R . . . .
H561 H -0.3442 0.2187 0.1851 0.0497 1.0000 Uiso R . . . .
H571 H -0.4465 0.2887 0.1364 0.0536 1.0000 Uiso R . . . .
H581 H -0.4227 0.3806 0.1710 0.0458 1.0000 Uiso R . . . .
H591 H -0.2982 0.4028 0.2556 0.0371 1.0000 Uiso R . . . .
H601 H -0.0526 0.5156 0.2538 0.0252 1.0000 Uiso R . . . .
H621 H -0.2652 0.5589 0.2873 0.0384 1.0000 Uiso R . . . .
H631 H -0.3806 0.6129 0.2218 0.0451 1.0000 Uiso R . . . .
H641 H -0.3515 0.6537 0.1327 0.0425 1.0000 Uiso R . . . .
H651 H -0.2065 0.6391 0.1079 0.0422 1.0000 Uiso R . . . .
H661 H -0.0898 0.5859 0.1736 0.0353 1.0000 Uiso R . . . .
H681 H -0.0985 0.6278 0.3490 0.0370 1.0000 Uiso R . . . .
H691 H 0.0159 0.6899 0.4028 0.0454 1.0000 Uiso R . . . .
H701 H 0.1727 0.6792 0.3989 0.0535 1.0000 Uiso R . . . .
H711 H 0.2165 0.6063 0.3419 0.0519 1.0000 Uiso R . . . .
H721 H 0.1030 0.5416 0.2908 0.0391 1.0000 Uiso R . . . .
H731 H -0.1566 0.3270 0.1729 0.0237 1.0000 Uiso R . . . .
H732 H -0.0745 0.2963 0.1533 0.0237 1.0000 Uiso R . . . .
H751 H -0.1788 0.4502 0.1347 0.0377 1.0000 Uiso R . . . .
H761 H -0.3053 0.5107 0.1342 0.0424 1.0000 Uiso R . . . .
H771 H -0.4535 0.4925 0.0691 0.0350 1.0000 Uiso R . . . .
H781 H -0.4742 0.4158 0.0025 0.0401 1.0000 Uiso R . . . .
H791 H -0.3489 0.3547 0.0035 0.0366 1.0000 Uiso R . . . .
H811 H -0.2572 0.2519 0.1045 0.0375 1.0000 Uiso R . . . .
H821 H -0.3341 0.1745 0.0507 0.0447 1.0000 Uiso R . . . .
H831 H -0.3340 0.1608 -0.0537 0.0386 1.0000 Uiso R . . . .
H841 H -0.2584 0.2245 -0.1049 0.0398 1.0000 Uiso R . . . .
H851 H -0.1847 0.3036 -0.0519 0.0362 1.0000 Uiso R . . . .
H871 H -0.1520 0.4324 -0.0147 0.0457 1.0000 Uiso R . . . .
H881 H -0.0358 0.4660 -0.0625 0.0535 1.0000 Uiso R . . . .
H891 H 0.1133 0.4262 -0.0392 0.0525 1.0000 Uiso R . . . .
H901 H 0.1465 0.3509 0.0283 0.0528 1.0000 Uiso R . . . .
H911 H 0.0300 0.3145 0.0742 0.0422 1.0000 Uiso R . . . .
H4411 H -0.2662 0.4565 0.5373 0.0802 0.444(19) Uiso R . P 1 2
H4412 H -0.3027 0.4329 0.4706 0.0802 0.444(19) Uiso R . P 1 2
H4413 H -0.2062 0.4133 0.5112 0.0802 0.444(19) Uiso R . P 1 2
H4511 H -0.2917 0.5519 0.4941 0.0533 0.444(19) Uiso R . P 1 2
H4512 H -0.2433 0.5695 0.4418 0.0533 0.444(19) Uiso R . P 1 2
H4513 H -0.3282 0.5286 0.4272 0.0533 0.444(19) Uiso R . P 1 2
H4611 H -0.1361 0.5237 0.5576 0.0874 0.444(19) Uiso R . P 1 2
H4612 H -0.0873 0.5412 0.5054 0.0874 0.444(19) Uiso R . P 1 2
H4613 H -0.0755 0.4808 0.5315 0.0874 0.444(19) Uiso R . P 1 2
H931 H -0.0166 0.4871 0.1657 0.0279 1.0000 Uiso R . . . .
H932 H 0.0738 0.4555 0.1480 0.0279 1.0000 Uiso R . . . .
H921 H 0.0788 0.3644 0.3384 0.0334 1.0000 Uiso R . . . .
H922 H 0.0726 0.4291 0.3348 0.0334 1.0000 Uiso R . . . .
H923 H 0.1551 0.3983 0.3159 0.0334 1.0000 Uiso R . . . .

loop_
_atom_site_aniso_label
_atom_site_aniso_U_11
_atom_site_aniso_U_22
_atom_site_aniso_U_33
_atom_site_aniso_U_23
_atom_site_aniso_U_13
_atom_site_aniso_U_12
Nb1 0.01513(6) 0.01569(6) 0.01742(6) 0.00109(5) 0.00358(4) 0.00159(5)
P1 0.01778(17) 0.02019(19) 0.01895(18) 0.00019(15) 0.00390(14) 0.00189(14)
O1 0.0172(5) 0.0183(5) 0.0237(5) 0.0019(4) 0.0034(4) 0.0036(4)
O2 0.0189(5) 0.0179(5) 0.0199(5) -0.0006(4) 0.0065(4) 0.0007(4)
C1 0.0173(7) 0.0186(7) 0.0230(7) 0.0001(6) 0.0055(6) 0.0035(5)
C2 0.0196(7) 0.0189(7) 0.0299(8) 0.0001(6) 0.0055(6) 0.0009(6)
C3 0.0168(7) 0.0254(8) 0.0324(9) 0.0012(7) 0.0047(6) 0.0017(6)
C4 0.0185(7) 0.0249(8) 0.0248(8) 0.0019(6) 0.0058(6) 0.0054(6)
C5 0.0224(7) 0.0193(7) 0.0261(8) 0.0035(6) 0.0068(6) 0.0043(6)
C6 0.0181(7) 0.0195(7) 0.0237(7) 0.0005(6) 0.0053(6) 0.0019(6)
C7 0.0195(7) 0.0327(9) 0.0265(8) 0.0068(7) 0.0061(6) 0.0085(6)
C8 0.0279(9) 0.0488(12) 0.0320(10) 0.0037(9) 0.0007(7) 0.0030(8)
C9 0.0274(9) 0.0441(11) 0.0382(10) 0.0119(9) 0.0145(8) 0.0136(8)
C10 0.0292(9) 0.0341(10) 0.0362(10) 0.0102(8) 0.0078(8) 0.0124(8)
C11 0.0175(7) 0.0188(8) 0.0429(10) 0.0006(7) 0.0046(7) 0.0006(6)
C12 0.0226(8) 0.0222(8) 0.0416(10) 0.0048(7) 0.0015(7) -0.0057(6)
C13 0.0243(9) 0.0339(11) 0.0653(15) 0.0181(10) 0.0046(9) -0.0014(8)
C14 0.0322(11) 0.0577(15) 0.0659(16) 0.0372(13) -0.0012(10) -0.0067(10)
C15 0.0458(13) 0.0635(16) 0.0440(13) 0.0143(12) 0.0067(10) -0.0174(12)
C16 0.0661(16) 0.0415(13) 0.0467(13) -0.0011(10) 0.0227(12) -0.0126(11)
C17 0.0552(13) 0.0266(10) 0.0426(12) 0.0031(8) 0.0167(10) -0.0042(9)
C18 0.0253(8) 0.0228(8) 0.0435(11) -0.0029(8) 0.0065(7) -0.0023(7)
C19 0.0386(11) 0.0396(12) 0.0545(13) -0.0102(10) 0.0165(10) -0.0021(9)
C20 0.0635(16) 0.0525(15) 0.0589(16) -0.0212(13) 0.0181(13) -0.0052(13)
C21 0.0518(15) 0.0556(16) 0.0637(17) -0.0225(13) -0.0019(12) -0.0131(12)
C22 0.0292(10) 0.0500(14) 0.0673(16) -0.0123(12) 0.0016(10) -0.0086(9)
C23 0.0261(9) 0.0336(10) 0.0514(12) -0.0093(9) 0.0073(8) -0.0034(8)
C24 0.0191(7) 0.0179(7) 0.0273(8) 0.0021(6) 0.0057(6) 0.0013(6)
C25 0.0203(7) 0.0205(8) 0.0269(8) 0.0018(6) 0.0042(6) 0.0001(6)
C26 0.0240(8) 0.0283(9) 0.0283(8) -0.0005(7) 0.0049(7) 0.0002(7)
C27 0.0313(9) 0.0461(12) 0.0256(9) 0.0059(8) 0.0059(7) -0.0017(8)
C28 0.0460(12) 0.0364(11) 0.0373(11) 0.0156(9) 0.0059(9) -0.0045(9)
C29 0.0594(14) 0.0223(9) 0.0451(12) 0.0086(9) 0.0100(10) 0.0031(9)
C30 0.0460(11) 0.0226(9) 0.0334(10) 0.0033(7) 0.0125(8) 0.0044(8)
C31 0.0255(8) 0.0190(8) 0.0259(8) 0.0036(6) 0.0036(6) 0.0032(6)
C32 0.0295(9) 0.0278(9) 0.0380(10) -0.0026(8) 0.0050(8) -0.0019(7)
C33 0.0391(11) 0.0354(11) 0.0386(11) -0.0023(9) -0.0063(9) -0.0027(9)
C34 0.0539(13) 0.0455(13) 0.0277(10) -0.0028(9) -0.0008(9) 0.0037(10)
C35 0.0473(12) 0.0585(15) 0.0304(10) -0.0016(10) 0.0130(9) 0.0022(11)
C36 0.0308(9) 0.0459(12) 0.0292(9) -0.0014(8) 0.0062(7) -0.0003(8)
C37 0.0171(6) 0.0184(7) 0.0190(7) -0.0003(6) 0.0048(5) 0.0012(5)
C38 0.0220(7) 0.0174(7) 0.0248(8) 0.0000(6) 0.0086(6) 0.0006(6)
C39 0.0303(8) 0.0225(8) 0.0272(8) 0.0052(7) 0.0130(7) 0.0043(7)
C40 0.0321(9) 0.0241(8) 0.0226(8) 0.0003(6) 0.0102(7) 0.0056(7)
C41 0.0308(8) 0.0193(8) 0.0247(8) -0.0023(6) 0.0063(7) 0.0028(6)
C42 0.0211(7) 0.0180(7) 0.0218(7) 0.0014(6) 0.0038(6) 0.0010(6)
C43 0.0504(12) 0.0358(10) 0.0261(9) -0.0015(8) 0.0175(8) 0.0097(9)
C44 0.074(4) 0.036(2) 0.058(3) 0.000(2) 0.052(3) 0.004(2)
C45 0.076(4) 0.034(2) 0.068(3) 0.004(2) 0.052(3) 0.009(3)
C46 0.070(3) 0.140(5) 0.027(2) -0.025(3) 0.005(2) 0.012(3)
C47 0.0259(8) 0.0176(7) 0.0285(8) 0.0002(6) 0.0130(6) -0.0007(6)
C48 0.0369(9) 0.0166(7) 0.0286(8) -0.0006(6) 0.0113(7) 0.0007(7)
C49 0.0417(11) 0.0321(10) 0.0362(10) -0.0005(8) 0.0092(9) 0.0077(8)
C50 0.0668(16) 0.0446(13) 0.0344(11) 0.0048(10) 0.0025(11) 0.0203(12)
C51 0.092(2) 0.0355(12) 0.0357(12) 0.0104(9) 0.0200(13) 0.0041(12)
C52 0.0686(15) 0.0358(11) 0.0354(11) 0.0018(9) 0.0231(11) -0.0140(11)
C53 0.0441(11) 0.0306(10) 0.0316(10) 0.0012(8) 0.0148(8) -0.0091(8)
C54 0.0309(8) 0.0250(8) 0.0253(8) -0.0025(7) 0.0148(7) -0.0081(7)
C55 0.0442(11) 0.0268(9) 0.0350(10) -0.0029(8) 0.0198(8) -0.0100(8)
C56 0.0552(13) 0.0402(12) 0.0375(11) -0.0138(9) 0.0246(10) -0.0249(10)
C57 0.0442(12) 0.0611(15) 0.0306(10) -0.0066(10) 0.0121(9) -0.0236(11)
C58 0.0349(10) 0.0504(13) 0.0326(10) 0.0020(9) 0.0078(8) -0.0079(9)
C59 0.0315(9) 0.0307(9) 0.0316(9) 0.0003(7) 0.0105(7) -0.0059(7)
C60 0.0239(7) 0.0163(7) 0.0234(7) 0.0005(6) 0.0059(6) 0.0002(6)
C61 0.0256(8) 0.0163(7) 0.0247(8) -0.0013(6) 0.0026(6) -0.0026(6)
C62 0.0299(9) 0.0353(10) 0.0293(9) 0.0013(8) 0.0073(7) 0.0040(7)
C63 0.0290(9) 0.0402(11) 0.0408(11) -0.0025(9) 0.0043(8) 0.0081(8)
C64 0.0369(10) 0.0266(9) 0.0373(10) 0.0022(8) -0.0050(8) 0.0044(8)
C65 0.0400(10) 0.0279(9) 0.0329(10) 0.0083(8) 0.0017(8) -0.0029(8)
C66 0.0288(9) 0.0263(9) 0.0319(9) 0.0046(7) 0.0061(7) -0.0038(7)
C67 0.0255(8) 0.0203(8) 0.0261(8) 0.0044(6) 0.0024(6) -0.0022(6)
C68 0.0313(9) 0.0218(8) 0.0365(10) -0.0004(7) 0.0025(7) -0.0017(7)
C69 0.0442(11) 0.0253(9) 0.0409(11) -0.0030(8) -0.0020(9) -0.0060(8)
C70 0.0401(11) 0.0406(12) 0.0481(13) 0.0003(10) -0.0056(10) -0.0145(9)
C71 0.0243(9) 0.0537(14) 0.0532(13) 0.0072(11) 0.0028(9) -0.0066(9)
C72 0.0285(9) 0.0338(10) 0.0378(10) 0.0060(8) 0.0071(8) -0.0004(7)
C73 0.0188(7) 0.0199(7) 0.0207(7) 0.0004(6) 0.0027(6) 0.0001(6)
C74 0.0202(7) 0.0250(8) 0.0213(7) 0.0029(6) 0.0052(6) 0.0050(6)
C75 0.0237(8) 0.0263(9) 0.0379(10) -0.0032(8) -0.0015(7) 0.0039(7)
C76 0.0331(9) 0.0253(9) 0.0417(11) -0.0063(8) 0.0033(8) 0.0070(7)
C77 0.0253(8) 0.0304(9) 0.0349(9) 0.0049(8) 0.0080(7) 0.0100(7)
C78 0.0220(8) 0.0434(11) 0.0338(10) -0.0009(8) -0.0005(7) 0.0083(8)
C79 0.0261(8) 0.0361(10) 0.0276(9) -0.0074(8) -0.0009(7) 0.0075(7)
C80 0.0193(7) 0.0236(8) 0.0218(7) -0.0019(6) 0.0031(6) 0.0019(6)
C81 0.0369(10) 0.0335(10) 0.0260(9) -0.0047(7) 0.0113(7) -0.0080(8)
C82 0.0412(11) 0.0355(11) 0.0378(11) -0.0049(9) 0.0118(9) -0.0142(9)
C83 0.0307(9) 0.0324(10) 0.0335(10) -0.0092(8) 0.0002(7) -0.0049(8)
C84 0.0366(10) 0.0391(11) 0.0226(8) -0.0072(8) 0.0046(7) -0.0020(8)
C85 0.0343(9) 0.0312(9) 0.0244(8) 0.0003(7) 0.0096(7) -0.0016(7)
C86 0.0234(7) 0.0242(8) 0.0225(7) -0.0031(6) 0.0080(6) -0.0020(6)
C87 0.0457(11) 0.0289(10) 0.0409(11) 0.0075(8) 0.0196(9) 0.0042(8)
C88 0.0684(15) 0.0317(11) 0.0452(12) 0.0007(9) 0.0302(12) -0.0107(10)
C89 0.0475(12) 0.0539(13) 0.0387(11) -0.0173(10) 0.0244(10) -0.0268(11)
C90 0.0281(10) 0.0741(17) 0.0379(11) -0.0113(11) 0.0143(8) -0.0048(10)
C91 0.0275(9) 0.0484(12) 0.0303(9) 0.0022(8) 0.0100(7) 0.0059(8)
C92 0.0218(8) 0.0388(10) 0.0217(8) 0.0010(7) 0.0037(6) 0.0006(7)
C93 0.0233(7) 0.0226(8) 0.0278(8) 0.0047(6) 0.0103(6) 0.0029(6)
C441 0.136(7) 0.062(4) 0.072(4) 0.008(3) 0.070(4) 0.021(4)
C451 0.036(3) 0.055(4) 0.050(3) -0.009(2) 0.027(2) 0.006(3)
C461 0.068(4) 0.147(5) 0.047(3) -0.035(4) 0.008(3) 0.019(4)

loop_
_atom_type_symbol
_atom_type_scat_dispersion_real
_atom_type_scat_dispersion_imag
_atom_type_scat_Cromer_Mann_a1
_atom_type_scat_Cromer_Mann_b1
_atom_type_scat_Cromer_Mann_a2
_atom_type_scat_Cromer_Mann_b2
_atom_type_scat_Cromer_Mann_a3
_atom_type_scat_Cromer_Mann_b3
_atom_type_scat_Cromer_Mann_a4
_atom_type_scat_Cromer_Mann_b4
_atom_type_scat_Cromer_Mann_c
_atom_type_scat_source
C 0.0033 0.0016 2.3100 20.8439 1.0200 10.2075 1.5886 0.5687 0.8650 51.6512 0.2156 'International Tables Vol C 4.2.6.8 and 6.1.1.4'
H 0.0000 0.0000 0.4930 10.5109 0.3229 26.1257 0.1402 3.1424 0.0408 57.7998 0.0030 'International Tables Vol C 4.2.6.8 and 6.1.1.4'
O 0.0106 0.0060 3.0485 13.2771 2.2868 5.7011 1.5463 0.3239 0.8670 32.9089 0.2508 'International Tables Vol C 4.2.6.8 and 6.1.1.4'
P 0.1023 0.0942 6.4345 1.9067 4.1791 27.1570 1.7800 0.5260 1.4908 68.1645 1.1149 'International Tables Vol C 4.2.6.8 and 6.1.1.4'
Nb -2.0727 0.6215 17.6142 1.1887 12.0144 11.7660 4.0418 0.2048 3.5335 69.7957 3.7559 'International Tables Vol C 4.2.6.8 and 6.1.1.4'

loop_
_geom_angle_atom_site_label_1
_geom_angle_atom_site_label_2
_geom_angle_atom_site_label_3
_geom_angle
_geom_angle_publ_flag
O1 Nb1 O2 159.70(5) yes
O1 Nb1 C73 89.31(5) yes
O2 Nb1 C73 90.24(5) yes
O1 Nb1 C92 84.52(6) yes
O2 Nb1 C92 82.76(6) yes
C73 Nb1 C92 139.81(6) yes
O1 Nb1 C93 99.23(6) yes
O2 Nb1 C93 100.13(6) yes
C73 Nb1 C93 108.66(6) yes
C92 Nb1 C93 111.52(7) yes
C73 P1 C74 109.78(8) yes
C73 P1 C80 113.21(8) yes
C74 P1 C80 105.38(8) yes
C73 P1 C86 111.32(8) yes
C74 P1 C86 110.57(8) yes
C80 P1 C86 106.39(8) yes
Nb1 O1 C1 145.78(10) yes
Nb1 O2 C37 147.26(10) yes
O1 C1 C2 120.06(14) yes
O1 C1 C6 119.45(14) yes
C2 C1 C6 120.50(14) yes
C1 C2 C3 117.82(15) yes
C1 C2 C11 120.24(14) yes
C3 C2 C11 121.91(15) yes
C2 C3 C4 123.09(15) yes
C2 C3 H31 118.5 no
C4 C3 H31 118.4 no
C3 C4 C5 117.44(15) yes
C3 C4 C7 119.73(15) yes
C5 C4 C7 122.83(15) yes
C4 C5 C6 122.00(15) yes
C4 C5 H51 119.1 no
C6 C5 H51 118.9 no
C1 C6 C5 119.09(14) yes
C1 C6 C24 119.96(14) yes
C5 C6 C24 120.94(14) yes
C4 C7 C8 109.64(15) yes
C4 C7 C9 109.02(14) yes
C8 C7 C9 108.78(16) yes
C4 C7 C10 112.11(15) yes
C8 C7 C10 108.85(16) yes
C9 C7 C10 108.37(15) yes
C7 C8 H81 109.3 no
C7 C8 H82 109.5 no
H81 C8 H82 109.5 no
C7 C8 H83 109.6 no
H81 C8 H83 109.5 no
H82 C8 H83 109.5 no
C7 C9 H91 109.5 no
C7 C9 H92 109.4 no
H91 C9 H92 109.5 no
C7 C9 H93 109.5 no
H91 C9 H93 109.5 no
H92 C9 H93 109.5 no
C7 C10 H101 109.2 no
C7 C10 H102 109.6 no
H101 C10 H102 109.5 no
C7 C10 H103 109.6 no
H101 C10 H103 109.5 no
H102 C10 H103 109.5 no
C2 C11 C12 112.67(15) yes
C2 C11 C18 114.04(15) yes
C12 C11 C18 109.52(14) yes
C2 C11 H111 106.8 no
C12 C11 H111 106.5 no
C18 C11 H111 106.9 no
C11 C12 C13 119.24(18) yes
C11 C12 C17 122.76(17) yes
C13 C12 C17 117.8(2) yes
C12 C13 C14 120.6(2) yes
C12 C13 H131 119.4 no
C14 C13 H131 120.0 no
C13 C14 C15 120.9(2) yes
C13 C14 H141 119.7 no
C15 C14 H141 119.4 no
C14 C15 C16 119.4(2) yes
C14 C15 H151 120.1 no
C16 C15 H151 120.5 no
C15 C16 C17 120.2(2) yes
C15 C16 H161 119.9 no
C17 C16 H161 119.9 no
C16 C17 C12 121.0(2) yes
C16 C17 H171 119.9 no
C12 C17 H171 119.1 no
C11 C18 C19 119.55(17) yes
C11 C18 C23 122.70(17) yes
C19 C18 C23 117.68(18) yes
C18 C19 C20 121.1(2) yes
C18 C19 H191 119.5 no
C20 C19 H191 119.4 no
C19 C20 C21 120.3(2) yes
C19 C20 H201 119.4 no
C21 C20 H201 120.3 no
C20 C21 C22 119.5(2) yes
C20 C21 H211 120.1 no
C22 C21 H211 120.3 no
C21 C22 C23 120.2(2) yes
C21 C22 H221 120.0 no
C23 C22 H221 119.8 no
C18 C23 C22 121.1(2) yes
C18 C23 H231 119.5 no
C22 C23 H231 119.3 no
C6 C24 C25 111.34(13) yes
C6 C24 C31 113.10(13) yes
C25 C24 C31 111.59(13) yes
C6 C24 H241 106.8 no
C25 C24 H241 106.7 no
C31 C24 H241 106.9 no
C24 C25 C26 118.92(15) yes
C24 C25 C30 122.73(16) yes
C26 C25 C30 118.32(16) yes
C25 C26 C27 120.89(18) yes
C25 C26 H261 119.6 no
C27 C26 H261 119.5 no
C26 C27 C28 120.33(19) yes
C26 C27 H271 120.0 no
C28 C27 H271 119.7 no
C27 C28 C29 119.48(18) yes
C27 C28 H281 120.0 no
C29 C28 H281 120.5 no
C28 C29 C30 120.5(2) yes
C28 C29 H291 119.8 no
C30 C29 H291 119.7 no
C25 C30 C29 120.45(19) yes
C25 C30 H301 119.4 no
C29 C30 H301 120.1 no
C24 C31 C32 118.90(15) yes
C24 C31 C36 123.03(16) yes
C32 C31 C36 118.05(17) yes
C31 C32 C33 121.04(19) yes
C31 C32 H321 119.4 no
C33 C32 H321 119.6 no
C32 C33 C34 120.1(2) yes
C32 C33 H331 120.1 no
C34 C33 H331 119.8 no
C33 C34 C35 119.4(2) yes
C33 C34 H341 120.4 no
C35 C34 H341 120.2 no
C34 C35 C36 120.4(2) yes
C34 C35 H351 119.7 no
C36 C35 H351 119.8 no
C35 C36 C31 120.90(19) yes
C35 C36 H361 119.7 no
C31 C36 H361 119.4 no
O2 C37 C38 119.54(14) yes
O2 C37 C42 120.14(14) yes
C38 C37 C42 120.32(14) yes
C37 C38 C39 118.93(15) yes
C37 C38 C47 120.02(14) yes
C39 C38 C47 121.04(14) yes
C38 C39 C40 122.38(15) yes
C38 C39 H391 118.8 no
C40 C39 H391 118.8 no
C39 C40 C41 117.21(15) yes
C39 C40 C43 121.73(12) yes
C41 C40 C43 121.04(13) yes
C40 C41 C42 122.82(15) yes
C40 C41 H411 118.6 no
C42 C41 H411 118.6 no
C37 C42 C41 118.30(15) yes
C37 C42 C60 119.86(14) yes
C41 C42 C60 121.80(14) yes
C40 C43 C44 110.37(6) yes
C40 C43 C45 110.42(6) yes
C44 C43 C45 108.44(6) yes
C40 C43 C46 110.23(6) yes
C44 C43 C46 108.58(6) yes
C45 C43 C46 108.75(6) yes
C40 C43 C441 110.48(6) yes
C40 C43 C451 110.28(6) yes
C441 C43 C451 108.58(6) yes
C40 C43 C461 110.24(6) yes
C441 C43 C461 108.63(7) yes
C451 C43 C461 108.58(7) yes
C43 C44 H441 110.0 no
C43 C44 H442 107.6 no
H441 C44 H442 109.5 no
C43 C44 H443 110.7 no
H441 C44 H443 109.5 no
H442 C44 H443 109.5 no
C43 C45 H451 110.3 no
C43 C45 H452 107.5 no
H451 C45 H452 109.5 no
C43 C45 H453 110.6 no
H451 C45 H453 109.5 no
H452 C45 H453 109.5 no
C43 C46 H461 109.9 no
C43 C46 H462 110.6 no
H461 C46 H462 109.5 no
C43 C46 H463 107.8 no
H461 C46 H463 109.5 no
H462 C46 H463 109.5 no
C38 C47 C48 110.90(14) yes
C38 C47 C54 113.23(14) yes
C48 C47 C54 112.34(14) yes
C38 C47 H471 106.8 no
C48 C47 H471 106.6 no
C54 C47 H471 106.6 no
C47 C48 C49 119.59(17) yes
C47 C48 C53 121.76(17) yes
C49 C48 C53 118.50(18) yes
C48 C49 C50 120.7(2) yes
C48 C49 H491 119.1 no
C50 C49 H491 120.2 no
C49 C50 C51 119.7(2) yes
C49 C50 H501 119.9 no
C51 C50 H501 120.4 no
C50 C51 C52 120.1(2) yes
C50 C51 H511 120.1 no
C52 C51 H511 119.8 no
C51 C52 C53 120.6(2) yes
C51 C52 H521 119.9 no
C53 C52 H521 119.5 no
C48 C53 C52 120.4(2) yes
C48 C53 H531 119.5 no
C52 C53 H531 120.1 no
C47 C54 C55 118.80(17) yes
C47 C54 C59 122.93(16) yes
C55 C54 C59 118.25(18) yes
C54 C55 C56 120.7(2) yes
C54 C55 H551 119.7 no
C56 C55 H551 119.6 no
C55 C56 C57 120.3(2) yes
C55 C56 H561 119.8 no
C57 C56 H561 119.8 no
C56 C57 C58 119.8(2) yes
C56 C57 H571 120.1 no
C58 C57 H571 120.1 no
C57 C58 C59 120.2(2) yes
C57 C58 H581 120.0 no
C59 C58 H581 119.8 no
C58 C59 C54 120.70(19) yes
C58 C59 H591 119.4 no
C54 C59 H591 119.9 no
C42 C60 C61 113.95(13) yes
C42 C60 C67 113.65(13) yes
C61 C60 C67 109.83(13) yes
C42 C60 H601 106.4 no
C61 C60 H601 106.2 no
C67 C60 H601 106.2 no
C60 C61 C62 124.02(15) yes
C60 C61 C66 117.80(15) yes
C62 C61 C66 118.13(16) yes
C61 C62 C63 120.64(18) yes
C61 C62 H621 120.0 no
C63 C62 H621 119.3 no
C62 C63 C64 120.54(19) yes
C62 C63 H631 119.9 no
C64 C63 H631 119.5 no
C63 C64 C65 119.38(18) yes
C63 C64 H641 120.0 no
C65 C64 H641 120.6 no
C64 C65 C66 120.29(18) yes
C64 C65 H651 119.9 no
C66 C65 H651 119.9 no
C61 C66 C65 121.00(18) yes
C61 C66 H661 119.4 no
C65 C66 H661 119.6 no
C60 C67 C68 121.74(15) yes
C60 C67 C72 119.67(16) yes
C68 C67 C72 118.59(17) yes
C67 C68 C69 120.82(19) yes
C67 C68 H681 119.4 no
C69 C68 H681 119.8 no
C68 C69 C70 120.0(2) yes
C68 C69 H691 119.9 no
C70 C69 H691 120.1 no
C69 C70 C71 120.1(2) yes
C69 C70 H701 119.9 no
C71 C70 H701 120.0 no
C70 C71 C72 120.1(2) yes
C70 C71 H711 119.8 no
C72 C71 H711 120.0 no
C71 C72 C67 120.3(2) yes
C71 C72 H721 120.1 no
C67 C72 H721 119.6 no
Nb1 C73 P1 123.09(8) yes
Nb1 C73 H731 106.0 no
P1 C73 H731 106.0 no
Nb1 C73 H732 105.9 no
P1 C73 H732 105.9 no
H731 C73 H732 109.5 no
P1 C74 C75 120.49(13) yes
P1 C74 C79 120.13(13) yes
C75 C74 C79 119.25(15) yes
C74 C75 C76 120.12(17) yes
C74 C75 H751 119.7 no
C76 C75 H751 120.1 no
C75 C76 C77 120.11(18) yes
C75 C76 H761 119.8 no
C77 C76 H761 120.1 no
C76 C77 C78 119.91(17) yes
C76 C77 H771 120.1 no
C78 C77 H771 120.0 no
C77 C78 C79 120.36(17) yes
C77 C78 H781 120.0 no
C79 C78 H781 119.6 no
C74 C79 C78 120.22(17) yes
C74 C79 H791 119.7 no
C78 C79 H791 120.1 no
P1 C80 C81 118.41(13) yes
P1 C80 C85 122.46(13) yes
C81 C80 C85 119.08(16) yes
C80 C81 C82 120.25(17) yes
C80 C81 H811 119.7 no
C82 C81 H811 120.0 no
C81 C82 C83 120.22(18) yes
C81 C82 H821 119.7 no
C83 C82 H821 120.1 no
C82 C83 C84 119.99(18) yes
C82 C83 H831 120.0 no
C84 C83 H831 120.0 no
C83 C84 C85 119.99(17) yes
C83 C84 H841 119.9 no
C85 C84 H841 120.1 no
C84 C85 C80 120.44(17) yes
C84 C85 H851 119.9 no
C80 C85 H851 119.7 no
P1 C86 C87 121.59(14) yes
P1 C86 C91 118.80(14) yes
C87 C86 C91 119.59(17) yes
C86 C87 C88 120.3(2) yes
C86 C87 H871 119.7 no
C88 C87 H871 120.0 no
C87 C88 C89 120.0(2) yes
C87 C88 H881 120.0 no
C89 C88 H881 120.0 no
C88 C89 C90 120.26(19) yes
C88 C89 H891 119.9 no
C90 C89 H891 119.9 no
C89 C90 C91 120.6(2) yes
C89 C90 H901 119.7 no
C91 C90 H901 119.7 no
C86 C91 C90 119.2(2) yes
C86 C91 H911 120.2 no
C90 C91 H911 120.5 no
Nb1 C92 H921 109.6 no
Nb1 C92 H922 109.2 no
H921 C92 H922 109.5 no
Nb1 C92 H923 109.6 no
H921 C92 H923 109.5 no
H922 C92 H923 109.5 no
Nb1 C93 H931 119.9 no
Nb1 C93 H932 120.1 no
H931 C93 H932 120.0 no
C43 C441 H4411 110.1 no
C43 C441 H4412 107.4 no
H4411 C441 H4412 109.5 no
C43 C441 H4413 110.9 no
H4411 C441 H4413 109.5 no
H4412 C441 H4413 109.5 no
C43 C451 H4511 110.3 no
C43 C451 H4512 107.4 no
H4511 C451 H4512 109.5 no
C43 C451 H4513 110.7 no
H4511 C451 H4513 109.5 no
H4512 C451 H4513 109.5 no
C43 C461 H4611 110.0 no
C43 C461 H4612 110.9 no
H4611 C461 H4612 109.5 no
C43 C461 H4613 107.5 no
H4611 C461 H4613 109.5 no
H4612 C461 H4613 109.5 no

loop_
_geom_bond_atom_site_label_1
_geom_bond_atom_site_label_2
_geom_bond_distance
_geom_bond_publ_flag
Nb1 O1 1.9315(11) yes
Nb1 O2 1.9269(10) yes
Nb1 C73 2.3540(15) yes
Nb1 C92 2.2449(17) yes
Nb1 C93 1.9411(16) yes
P1 C73 1.7485(16) yes
P1 C74 1.8090(16) yes
P1 C80 1.8141(17) yes
P1 C86 1.7983(16) yes
O1 C1 1.3610(18) yes
O2 C37 1.3594(18) yes
C1 C2 1.411(2) yes
C1 C6 1.400(2) yes
C2 C3 1.391(2) yes
C2 C11 1.524(2) yes
C3 C4 1.394(2) yes
C3 H31 0.950 no
C4 C5 1.389(2) yes
C4 C7 1.534(2) yes
C5 C6 1.396(2) yes
C5 H51 0.950 no
C6 C24 1.526(2) yes
C7 C8 1.533(3) yes
C7 C9 1.532(2) yes
C7 C10 1.529(3) yes
C8 H81 0.950 no
C8 H82 0.950 no
C8 H83 0.950 no
C9 H91 0.950 no
C9 H92 0.950 no
C9 H93 0.950 no
C10 H101 0.950 no
C10 H102 0.950 no
C10 H103 0.950 no
C11 C12 1.523(3) yes
C11 C18 1.530(3) yes
C11 H111 0.950 no
C12 C13 1.394(3) yes
C12 C17 1.383(3) yes
C13 C14 1.396(4) yes
C13 H131 0.950 no
C14 C15 1.359(4) yes
C14 H141 0.950 no
C15 C16 1.378(4) yes
C15 H151 0.950 no
C16 C17 1.397(3) yes
C16 H161 0.950 no
C17 H171 0.950 no
C18 C19 1.389(3) yes
C18 C23 1.391(3) yes
C19 C20 1.389(3) yes
C19 H191 0.950 no
C20 C21 1.377(4) yes
C20 H201 0.950 no
C21 C22 1.374(4) yes
C21 H211 0.950 no
C22 C23 1.390(3) yes
C22 H221 0.950 no
C23 H231 0.950 no
C24 C25 1.524(2) yes
C24 C31 1.531(2) yes
C24 H241 0.950 no
C25 C26 1.391(2) yes
C25 C30 1.391(2) yes
C26 C27 1.386(3) yes
C26 H261 0.950 no
C27 C28 1.374(3) yes
C27 H271 0.950 no
C28 C29 1.382(3) yes
C28 H281 0.950 no
C29 C30 1.388(3) yes
C29 H291 0.950 no
C30 H301 0.950 no
C31 C32 1.397(2) yes
C31 C36 1.381(3) yes
C32 C33 1.389(3) yes
C32 H321 0.950 no
C33 C34 1.379(3) yes
C33 H331 0.950 no
C34 C35 1.378(3) yes
C34 H341 0.950 no
C35 C36 1.394(3) yes
C35 H351 0.950 no
C36 H361 0.950 no
C37 C38 1.404(2) yes
C37 C42 1.402(2) yes
C38 C39 1.392(2) yes
C38 C47 1.520(2) yes
C39 C40 1.389(2) yes
C39 H391 0.950 no
C40 C41 1.393(2) yes
C40 C43 1.5378(19) yes
C41 C42 1.395(2) yes
C41 H411 0.950 no
C42 C60 1.520(2) yes
C43 C44 1.562(5) yes
C43 C45 1.498(5) yes
C43 C46 1.501(5) yes
C43 C441 1.514(6) yes
C43 C451 1.533(6) yes
C43 C461 1.505(6) yes
C44 H441 0.950 no
C44 H442 0.950 no
C44 H443 0.950 no
C45 H451 0.950 no
C45 H452 0.950 no
C45 H453 0.950 no
C46 H461 0.950 no
C46 H462 0.950 no
C46 H463 0.950 no
C47 C48 1.523(2) yes
C47 C54 1.528(2) yes
C47 H471 0.950 no
C48 C49 1.387(3) yes
C48 C53 1.392(3) yes
C49 C50 1.388(3) yes
C49 H491 0.950 no
C50 C51 1.389(4) yes
C50 H501 0.950 no
C51 C52 1.359(4) yes
C51 H511 0.950 no
C52 C53 1.386(3) yes
C52 H521 0.950 no
C53 H531 0.950 no
C54 C55 1.399(3) yes
C54 C59 1.390(3) yes
C55 C56 1.389(3) yes
C55 H551 0.950 no
C56 C57 1.381(4) yes
C56 H561 0.950 no
C57 C58 1.375(3) yes
C57 H571 0.950 no
C58 C59 1.398(3) yes
C58 H581 0.950 no
C59 H591 0.950 no
C60 C61 1.528(2) yes
C60 C67 1.529(2) yes
C60 H601 0.950 no
C61 C62 1.390(2) yes
C61 C66 1.393(2) yes
C62 C63 1.392(3) yes
C62 H621 0.950 no
C63 C64 1.383(3) yes
C63 H631 0.950 no
C64 C65 1.377(3) yes
C64 H641 0.950 no
C65 C66 1.392(3) yes
C65 H651 0.950 no
C66 H661 0.950 no
C67 C68 1.393(3) yes
C67 C72 1.390(2) yes
C68 C69 1.392(3) yes
C68 H681 0.950 no
C69 C70 1.373(3) yes
C69 H691 0.950 no
C70 C71 1.381(4) yes
C70 H701 0.950 no
C71 C72 1.398(3) yes
C71 H711 0.950 no
C72 H721 0.950 no
C73 H731 0.950 no
C73 H732 0.950 no
C74 C75 1.391(2) yes
C74 C79 1.390(2) yes
C75 C76 1.393(2) yes
C75 H751 0.950 no
C76 C77 1.382(3) yes
C76 H761 0.950 no
C77 C78 1.379(3) yes
C77 H771 0.950 no
C78 C79 1.388(2) yes
C78 H781 0.950 no
C79 H791 0.950 no
C80 C81 1.391(2) yes
C80 C85 1.389(2) yes
C81 C82 1.390(3) yes
C81 H811 0.950 no
C82 C83 1.383(3) yes
C82 H821 0.950 no
C83 C84 1.378(3) yes
C83 H831 0.950 no
C84 C85 1.395(3) yes
C84 H841 0.950 no
C85 H851 0.950 no
C86 C87 1.382(3) yes
C86 C91 1.393(2) yes
C87 C88 1.392(3) yes
C87 H871 0.950 no
C88 C89 1.369(4) yes
C88 H881 0.950 no
C89 C90 1.372(4) yes
C89 H891 0.950 no
C90 C91 1.392(3) yes
C90 H901 0.950 no
C91 H911 0.950 no
C92 H921 0.950 no
C92 H922 0.950 no
C92 H923 0.950 no
C93 H931 0.950 no
C93 H932 0.950 no
C441 H4411 0.950 no
C441 H4412 0.950 no
C441 H4413 0.950 no
C451 H4511 0.950 no
C451 H4512 0.950 no
C451 H4513 0.950 no
C461 H4611 0.950 no
C461 H4612 0.950 no
C461 H4613 0.950 no

loop_
_geom_torsion_atom_site_label_1
_geom_torsion_atom_site_label_2
_geom_torsion_atom_site_label_3
_geom_torsion_atom_site_label_4
_geom_torsion
_geom_torsion_publ_flag
O2 Nb1 O1 C1 -42.6(3) no
C73 Nb1 O1 C1 -131.47(19) no
C92 Nb1 O1 C1 8.76(19) no
C93 Nb1 O1 C1 119.73(19) no
O1 Nb1 O2 C37 51.5(3) no
C73 Nb1 O2 C37 140.20(19) no
C92 Nb1 O2 C37 -0.11(19) no
C93 Nb1 O2 C37 -110.78(19) no
O1 Nb1 C73 P1 -99.83(10) no
O2 Nb1 C73 P1 100.47(10) no
C92 Nb1 C73 P1 179.50(9) no
C93 Nb1 C73 P1 -0.31(12) no
C74 P1 C73 Nb1 -78.62(11) no
C80 P1 C73 Nb1 163.94(8) no
C86 P1 C73 Nb1 44.14(12) no
C73 P1 C74 C75 44.79(17) no
C73 P1 C74 C79 -131.14(15) no
C80 P1 C74 C75 167.02(15) no
C80 P1 C74 C79 -8.91(17) no
C86 P1 C74 C75 -78.42(16) no
C86 P1 C74 C79 105.66(15) no
C73 P1 C80 C81 36.11(17) no
C73 P1 C80 C85 -146.20(15) no
C74 P1 C80 C81 -83.87(16) no
C74 P1 C80 C85 93.81(16) no
C86 P1 C80 C81 158.70(14) no
C86 P1 C80 C85 -23.61(17) no
C73 P1 C86 C87 -137.44(16) no
C73 P1 C86 C91 40.98(17) no
C74 P1 C86 C87 -15.14(18) no
C74 P1 C86 C91 163.28(14) no
C80 P1 C86 C87 98.79(16) no
C80 P1 C86 C91 -82.79(16) no
Nb1 O1 C1 C2 -82.9(2) no
Nb1 O1 C1 C6 96.6(2) no
Nb1 O2 C37 C38 -87.9(2) no
Nb1 O2 C37 C42 92.6(2) no
O1 C1 C2 C3 176.95(14) no
O1 C1 C2 C11 -4.9(2) no
C6 C1 C2 C3 -2.6(2) no
C6 C1 C2 C11 175.58(16) no
O1 C1 C6 C5 -178.36(15) no
O1 C1 C6 C24 3.0(2) no
C2 C1 C6 C5 1.2(2) no
C2 C1 C6 C24 -177.48(15) no
C1 C2 C3 C4 2.0(3) no
C11 C2 C3 C4 -176.11(16) no
C1 C2 C11 C12 -88.40(19) no
C1 C2 C11 C18 145.94(16) no
C3 C2 C11 C12 89.7(2) no
C3 C2 C11 C18 -36.0(2) no
C2 C3 C4 C5 0.0(3) no
C2 C3 C4 C7 179.39(16) no
C3 C4 C5 C6 -1.5(3) no
C7 C4 C5 C6 179.11(16) no
C3 C4 C7 C8 57.6(2) no
C3 C4 C7 C9 -61.3(2) no
C3 C4 C7 C10 178.67(16) no
C5 C4 C7 C8 -122.97(19) no
C5 C4 C7 C9 118.05(19) no
C5 C4 C7 C10 -1.9(2) no
C4 C5 C6 C1 0.9(3) no
C4 C5 C6 C24 179.58(16) no
C1 C6 C24 C25 -148.62(15) no
C1 C6 C24 C31 84.78(19) no
C5 C6 C24 C25 32.7(2) no
C5 C6 C24 C31 -93.88(19) no
C2 C11 C12 C13 153.31(18) no
C2 C11 C12 C17 -32.1(3) no
C18 C11 C12 C13 -78.6(2) no
C18 C11 C12 C17 96.0(2) no
C2 C11 C18 C19 -100.4(2) no
C2 C11 C18 C23 82.6(2) no
C12 C11 C18 C19 132.3(2) no
C12 C11 C18 C23 -44.7(2) no
C11 C12 C13 C14 175.7(2) no
C17 C12 C13 C14 0.8(3) no
C11 C12 C17 C16 -173.2(2) no
C13 C12 C17 C16 1.5(3) no
C12 C13 C14 C15 -1.6(4) no
C13 C14 C15 C16 0.1(4) no
C14 C15 C16 C17 2.2(4) no
C15 C16 C17 C12 -3.0(4) no
C11 C18 C19 C20 -177.7(2) no
C23 C18 C19 C20 -0.6(3) no
C11 C18 C23 C22 179.1(2) no
C19 C18 C23 C22 2.1(3) no
C18 C19 C20 C21 -0.8(4) no
C19 C20 C21 C22 0.7(4) no
C20 C21 C22 C23 0.8(4) no
C21 C22 C23 C18 -2.2(4) no
C6 C24 C25 C26 80.65(19) no
C6 C24 C25 C30 -97.4(2) no
C31 C24 C25 C26 -151.92(16) no
C31 C24 C25 C30 30.1(2) no
C6 C24 C31 C32 -169.69(16) no
C6 C24 C31 C36 12.1(2) no
C25 C24 C31 C32 63.8(2) no
C25 C24 C31 C36 -114.34(19) no
C24 C25 C26 C27 -176.84(17) no
C30 C25 C26 C27 1.3(3) no
C24 C25 C30 C29 176.64(19) no
C26 C25 C30 C29 -1.4(3) no
C25 C26 C27 C28 -0.1(3) no
C26 C27 C28 C29 -0.9(3) no
C27 C28 C29 C30 0.7(4) no
C28 C29 C30 C25 0.4(3) no
C24 C31 C32 C33 -177.58(17) no
C36 C31 C32 C33 0.7(3) no
C24 C31 C36 C35 177.02(19) no
C32 C31 C36 C35 -1.2(3) no
C31 C32 C33 C34 0.4(3) no
C32 C33 C34 C35 -1.1(3) no
C33 C34 C35 C36 0.6(4) no
C34 C35 C36 C31 0.5(4) no
O2 C37 C38 C39 -178.93(14) no
O2 C37 C38 C47 -0.5(2) no
C42 C37 C38 C39 0.5(2) no
C42 C37 C38 C47 179.01(15) no
O2 C37 C42 C41 -179.65(14) no
O2 C37 C42 C60 2.6(2) no
C38 C37 C42 C41 0.9(2) no
C38 C37 C42 C60 -176.86(15) no
C37 C38 C39 C40 -0.6(3) no
C47 C38 C39 C40 -179.03(16) no
C37 C38 C47 C48 157.35(15) no
C37 C38 C47 C54 -75.3(2) no
C39 C38 C47 C48 -24.2(2) no
C39 C38 C47 C54 103.12(19) no
C38 C39 C40 C41 -0.8(3) no
C38 C39 C40 C43 -179.57(15) no
C39 C40 C41 C42 2.3(3) no
C43 C40 C41 C42 -178.90(15) no
C39 C40 C43 C44 -27.2(4) no
C39 C40 C43 C45 -147.0(4) no
C39 C40 C43 C46 92.8(4) no
C41 C40 C43 C44 154.1(3) no
C41 C40 C43 C45 34.3(4) no
C41 C40 C43 C46 -85.9(4) no
C40 C41 C42 C37 -2.4(3) no
C40 C41 C42 C60 175.32(16) no
C37 C42 C60 C61 98.71(18) no
C37 C42 C60 C67 -134.43(16) no
C41 C42 C60 C61 -79.0(2) no
C41 C42 C60 C67 47.9(2) no
C38 C47 C48 C49 -82.9(2) no
C38 C47 C48 C53 92.6(2) no
C54 C47 C48 C49 149.33(17) no
C54 C47 C48 C53 -35.3(2) no
C38 C47 C54 C55 179.37(16) no
C38 C47 C54 C59 1.1(2) no
C48 C47 C54 C55 -54.1(2) no
C48 C47 C54 C59 127.64(18) no
C47 C48 C49 C50 174.67(19) no
C53 C48 C49 C50 -0.9(3) no
C47 C48 C53 C52 -173.51(17) no
C49 C48 C53 C52 2.0(3) no
C48 C49 C50 C51 -1.1(3) no
C49 C50 C51 C52 2.0(4) no
C50 C51 C52 C53 -0.9(3) no
C51 C52 C53 C48 -1.1(3) no
C47 C54 C55 C56 -179.11(19) no
C59 C54 C55 C56 -0.7(3) no
C47 C54 C59 C58 177.91(18) no
C55 C54 C59 C58 -0.4(3) no
C54 C55 C56 C57 1.3(3) no
C55 C56 C57 C58 -0.7(4) no
C56 C57 C58 C59 -0.5(3) no
C57 C58 C59 C54 1.0(3) no
C42 C60 C61 C62 25.1(2) no
C42 C60 C61 C66 -157.41(16) no
C67 C60 C61 C62 -103.72(19) no
C67 C60 C61 C66 73.8(2) no
C42 C60 C67 C68 -77.4(2) no
C42 C60 C67 C72 103.78(19) no
C61 C60 C67 C68 51.6(2) no
C61 C60 C67 C72 -127.24(18) no
C60 C61 C62 C63 175.91(17) no
C66 C61 C62 C63 -1.6(3) no
C60 C61 C66 C65 -176.18(17) no
C62 C61 C66 C65 1.5(3) no
C61 C62 C63 C64 0.7(3) no
C62 C63 C64 C65 0.3(3) no
C63 C64 C65 C66 -0.4(3) no
C64 C65 C66 C61 -0.5(3) no
C60 C67 C68 C69 179.28(17) no
C72 C67 C68 C69 -1.9(3) no
C60 C67 C72 C71 179.08(18) no
C68 C67 C72 C71 0.2(3) no
C67 C68 C69 C70 2.0(3) no
C68 C69 C70 C71 -0.3(3) no
C69 C70 C71 C72 -1.3(4) no
C70 C71 C72 C67 1.4(3) no
P1 C74 C75 C76 -174.25(15) no
C79 C74 C75 C76 1.7(3) no
P1 C74 C79 C78 174.80(15) no
C75 C74 C79 C78 -1.2(3) no
C74 C75 C76 C77 -1.0(3) no
C75 C76 C77 C78 -0.3(3) no
C76 C77 C78 C79 0.9(3) no
C77 C78 C79 C74 -0.1(3) no
P1 C80 C81 C82 177.80(16) no
C85 C80 C81 C82 0.0(3) no
P1 C80 C85 C84 -178.75(15) no
C81 C80 C85 C84 -1.1(3) no
C80 C81 C82 C83 0.9(3) no
C81 C82 C83 C84 -0.8(3) no
C82 C83 C84 C85 -0.3(3) no
C83 C84 C85 C80 1.2(3) no
P1 C86 C87 C88 177.22(16) no
C91 C86 C87 C88 -1.2(3) no
P1 C86 C91 C90 -176.59(16) no
C87 C86 C91 C90 1.9(3) no
C86 C87 C88 C89 -0.3(3) no
C87 C88 C89 C90 1.0(3) no
C88 C89 C90 C91 -0.3(4) no
C89 C90 C91 C86 -1.1(3) no
